data_1516799
loop_
_publ_author_name
'Choi, Jae-Hoon'
'Suzuki, Tomohiro'
'Okumura, Hiroshi'
'Noguchi, Keiichi'
'Kondo, Mitsuru'
'Nagai, Kaoru'
'Hirai, Hirofumi'
'Kawagishi, Hirokazu'

_publ_section_title
;
 Endoplasmic Reticulum Stress Suppressive Compounds from the Edible
 Mushroom Mycoleptodonoides aitchisonii.
;
_journal_issue 7
_journal_name_full 'Journal of natural products'
_journal_page_first 1729
_journal_page_last 1733
_journal_paper_doi 10.1021/np500075m
_journal_volume 77
_journal_year 2014
_chemical_absolute_configuration ad
_chemical_formula_moiety 'C32 H25 Br3 O6'
_chemical_formula_sum 'C32 H25 Br3 O6'
_chemical_formula_weight 745.26
_space_group_IT_number 4
_symmetry_cell_setting monoclinic
_symmetry_Int_Tables_number 4
_symmetry_space_group_name_Hall 'P 2yb'
_symmetry_space_group_name_H-M 'P 1 21 1'
_atom_sites_solution_hydrogens geom
_atom_sites_solution_primary direct
_atom_sites_solution_secondary difmap
_cell_angle_alpha 90.0000
_cell_angle_beta 93.694(7)
_cell_angle_gamma 90.0000
_cell_formula_units_Z 2
_cell_length_a 14.899(3)
_cell_length_b 5.6970(11)
_cell_length_c 17.092(5)
_cell_measurement_reflns_used 3889
_cell_measurement_temperature 173
_cell_measurement_theta_max 31.27
_cell_measurement_theta_min 2.68
_cell_volume 1447.7(6)
_computing_cell_refinement CrystalClear
_computing_data_collection 'CrystalClear (Rigaku Inc., 2008)'
_computing_data_reduction CrystalClear
_computing_molecular_graphics 'CrystalStructure 4.0'
_computing_publication_material 'CrystalStructure 4.0 (Rigaku, 2010)'
_computing_structure_refinement 'SHELXL97 (Sheldrick, 2008)'
_computing_structure_solution 'SHELXS97 (Sheldrick, 2008)'
_diffrn_ambient_temperature 173
_diffrn_detector_area_resol_mean 7.111
_diffrn_measured_fraction_theta_full 0.990
_diffrn_measured_fraction_theta_max 0.990
_diffrn_measurement_device_type 'Rigaku Saturn724'
_diffrn_measurement_method \w
_diffrn_radiation_type 'Mo K\a'
_diffrn_radiation_wavelength 0.71075
_diffrn_reflns_av_R_equivalents 0.0812
_diffrn_reflns_limit_h_max 20
_diffrn_reflns_limit_h_min -20
_diffrn_reflns_limit_k_max 7
_diffrn_reflns_limit_k_min -7
_diffrn_reflns_limit_l_max 23
_diffrn_reflns_limit_l_min -23
_diffrn_reflns_number 23580
_diffrn_reflns_theta_full 29.00
_diffrn_reflns_theta_max 29.00
_diffrn_standards_number 0
_exptl_absorpt_coefficient_mu 4.237
_exptl_absorpt_correction_T_max 0.959
_exptl_absorpt_correction_T_min 0.827
_exptl_absorpt_correction_type multi-scan
_exptl_absorpt_process_details 'REQAB (Rigaku, 1998)'
_exptl_crystal_colour colorless
_exptl_crystal_density_diffrn 1.710
_exptl_crystal_density_method 'not measured'
_exptl_crystal_description plate
_exptl_crystal_F_000 740.00
_exptl_crystal_size_max 0.140
_exptl_crystal_size_mid 0.030
_exptl_crystal_size_min 0.010
_refine_diff_density_max 0.630
_refine_diff_density_min -0.430
_refine_ls_abs_structure_details 'Flack, H. D. (1983), Acta Cryst. A39, 876-881.  3420 Friedel Pairs'
_refine_ls_abs_structure_Flack 0.008(13)
_refine_ls_extinction_method none
_refine_ls_goodness_of_fit_ref 1.001
_refine_ls_hydrogen_treatment constr
_refine_ls_number_parameters 370
_refine_ls_number_reflns 7618
_refine_ls_number_restraints 74
_refine_ls_R_factor_gt 0.0660
_refine_ls_shift/su_max 0.001
_refine_ls_structure_factor_coef Fsqd
_refine_ls_weighting_details 'w = 1/[\s^2^(Fo^2^)+(0.0503P)^2^+0.0000P] where P=(Fo^2^+2Fc^2^)/3'
_refine_ls_weighting_scheme calc
_refine_ls_wR_factor_ref 0.1287
_reflns_number_gt 5104
_reflns_number_total 7620
_reflns_threshold_expression F^2^>2.0\s(F^2^)
_cod_data_source_file np500075m_si_002.cif
_cod_data_source_block
;
;
_cod_depositor_comments
;
The following automatic conversions were performed:

'_chemical_absolute_configuration' value 'AD' changed to 'ad'
according to
/usr/data/users/saulius/crontab/automatic-downloads/rss-feeds/ACS/lib/dictionaries/cif_core.dic
dictionary named 'cif_core.dic' version 2.4.2 from 2011-04-26.

Automatic conversion script
Id: cif_fix_values 2281 2013-09-26 08:29:07Z andrius 

 Adding full bibliography for 1516798--1516799.cif.
;
_cod_database_code 1516799

loop_
_symmetry_equiv_pos_site_id
_symmetry_equiv_pos_as_xyz
1 +X,+Y,+Z
2 -X,1/2+Y,-Z

loop_
_atom_site_label
_atom_site_type_symbol
_atom_site_fract_x
_atom_site_fract_y
_atom_site_fract_z
_atom_site_U_iso_or_equiv
_atom_site_adp_type
_atom_site_occupancy
_atom_site_symmetry_multiplicity
_atom_site_calc_flag
_atom_site_refinement_flags
Br1 Br 0.18445(4) 1.26481(15) 0.77448(4) 0.0429(2) Uani 1.0 2 d .
Br2 Br 0.28960(4) 0.76616(17) 0.99007(4) 0.0489(3) Uani 1.0 2 d .
Br3 Br 1.26045(4) 0.81717(11) 0.52383(4) 0.03292(17) Uani 1.0 2 d .
O1 O 0.5726(3) 0.8763(8) 0.6339(3) 0.0322(11) Uani 1.0 2 d .
O2 O 0.6623(3) 0.7405(8) 0.7829(3) 0.0287(10) Uani 1.0 2 d .
O3 O 0.8608(3) 0.8965(8) 0.6900(3) 0.0277(11) Uani 1.0 2 d .
O4 O 0.5568(3) 1.1957(8) 0.5582(3) 0.0360(12) Uani 1.0 2 d .
O5 O 0.6389(3) 0.3494(8) 0.7876(3) 0.0358(11) Uani 1.0 2 d .
O6 O 0.8777(3) 1.2835(9) 0.6659(3) 0.0390(11) Uani 1.0 2 d .
C1 C 0.6565(4) 0.8180(14) 0.6003(4) 0.0314(14) Uani 1.0 2 d .
C2 C 0.7050(4) 0.6394(11) 0.6499(4) 0.0271(14) Uani 1.0 2 d .
C3 C 0.7376(4) 0.7095(11) 0.7336(4) 0.0254(14) Uani 1.0 2 d .
C4 C 0.7872(5) 0.9387(12) 0.7387(4) 0.0287(15) Uani 1.0 2 d .
C5 C 0.8233(5) 1.0102(12) 0.8220(4) 0.0343(15) Uani 1.0 2 d .
C6 C 0.8925(4) 0.8417(10) 0.8570(3) 0.0336(13) Uani 1.0 2 d .
C7 C 0.8690(5) 0.6555(11) 0.9032(4) 0.0452(17) Uani 1.0 2 d .
C8 C 0.9317(5) 0.4944(13) 0.9324(5) 0.0540(19) Uani 1.0 2 d .
C9 C 1.0214(5) 0.5239(12) 0.9183(4) 0.0525(19) Uani 1.0 2 d .
C10 C 1.0470(5) 0.7139(11) 0.8745(4) 0.0451(17) Uani 1.0 2 d .
C11 C 0.9829(4) 0.8715(11) 0.8449(4) 0.0384(16) Uani 1.0 2 d .
C12 C 0.5313(5) 1.0701(12) 0.6080(4) 0.0295(15) Uani 1.0 2 d .
C13 C 0.4468(5) 1.1108(12) 0.6497(4) 0.0293(15) Uani 1.0 2 d .
C14 C 0.4016(4) 1.3221(13) 0.6353(4) 0.0298(14) Uani 1.0 2 d .
C15 C 0.3227(5) 1.3669(11) 0.6735(4) 0.0326(16) Uani 1.0 2 d .
C16 C 0.2916(4) 1.1987(12) 0.7235(4) 0.0293(16) Uani 1.0 2 d .
C17 C 0.3369(5) 0.9899(12) 0.7378(4) 0.0298(15) Uani 1.0 2 d .
C18 C 0.4145(5) 0.9456(12) 0.7005(4) 0.0281(15) Uani 1.0 2 d .
C19 C 0.6193(5) 0.5467(11) 0.8049(4) 0.0254(14) Uani 1.0 2 d .
C20 C 0.5405(4) 0.6062(12) 0.8511(4) 0.0254(14) Uani 1.0 2 d .
C21 C 0.5340(4) 0.8204(13) 0.8895(4) 0.0259(13) Uani 1.0 2 d .
C22 C 0.4587(5) 0.8638(12) 0.9327(4) 0.0315(16) Uani 1.0 2 d .
C23 C 0.3918(4) 0.6987(13) 0.9341(4) 0.0313(17) Uani 1.0 2 d .
C24 C 0.3966(5) 0.4889(12) 0.8949(4) 0.0290(15) Uani 1.0 2 d .
C25 C 0.4717(4) 0.4426(12) 0.8538(4) 0.0286(15) Uani 1.0 2 d .
C26 C 0.9043(5) 1.0864(11) 0.6610(4) 0.0254(14) Uani 1.0 2 d .
C27 C 0.9871(5) 1.0123(12) 0.6245(4) 0.0264(15) Uani 1.0 2 d .
C28 C 1.0273(4) 0.7967(12) 0.6415(4) 0.0278(14) Uani 1.0 2 d .
C29 C 1.1088(4) 0.7389(11) 0.6113(4) 0.0254(14) Uani 1.0 2 d .
C30 C 1.1497(4) 0.8946(11) 0.5647(4) 0.0258(14) Uani 1.0 2 d .
C31 C 1.1108(5) 1.1124(12) 0.5454(4) 0.0296(15) Uani 1.0 2 d .
C32 C 1.0295(4) 1.1684(12) 0.5779(4) 0.0267(14) Uani 1.0 2 d .
H1A H 0.6941 0.9606 0.5971 0.0377 Uiso 1.0 2 calc R
H1B H 0.6443 0.7558 0.5465 0.0377 Uiso 1.0 2 calc R
H2A H 0.7581 0.5879 0.6223 0.0325 Uiso 1.0 2 calc R
H2B H 0.6650 0.5014 0.6533 0.0325 Uiso 1.0 2 calc R
H3 H 0.7778 0.5831 0.7566 0.0304 Uiso 1.0 2 calc R
H4 H 0.7480 1.0664 0.7153 0.0344 Uiso 1.0 2 calc R
H5A H 0.8503 1.1687 0.8200 0.0412 Uiso 1.0 2 calc R
H5B H 0.7724 1.0185 0.8564 0.0412 Uiso 1.0 2 calc R
H7 H 0.8080 0.6377 0.9151 0.0543 Uiso 1.0 2 calc R
H8 H 0.9134 0.3638 0.9620 0.0648 Uiso 1.0 2 calc R
H9 H 1.0650 0.4146 0.9386 0.0630 Uiso 1.0 2 calc R
H10 H 1.1085 0.7360 0.8648 0.0541 Uiso 1.0 2 calc R
H11 H 1.0012 1.0030 0.8157 0.0461 Uiso 1.0 2 calc R
H14 H 0.4238 1.4341 0.6001 0.0357 Uiso 1.0 2 calc R
H15 H 0.2911 1.5105 0.6651 0.0391 Uiso 1.0 2 calc R
H17 H 0.3148 0.8780 0.7730 0.0357 Uiso 1.0 2 calc R
H18 H 0.4458 0.8020 0.7096 0.0338 Uiso 1.0 2 calc R
H21 H 0.5798 0.9355 0.8865 0.0311 Uiso 1.0 2 calc R
H22 H 0.4541 1.0068 0.9608 0.0378 Uiso 1.0 2 calc R
H24 H 0.3492 0.3776 0.8959 0.0348 Uiso 1.0 2 calc R
H25 H 0.4763 0.2971 0.8272 0.0343 Uiso 1.0 2 calc R
H28 H 0.9988 0.6881 0.6740 0.0334 Uiso 1.0 2 calc R
H29 H 1.1359 0.5911 0.6232 0.0304 Uiso 1.0 2 calc R
H31 H 1.1386 1.2185 0.5115 0.0355 Uiso 1.0 2 calc R
H32 H 1.0031 1.3178 0.5675 0.0320 Uiso 1.0 2 calc R

loop_
_atom_site_aniso_label
_atom_site_aniso_U_11
_atom_site_aniso_U_22
_atom_site_aniso_U_33
_atom_site_aniso_U_12
_atom_site_aniso_U_13
_atom_site_aniso_U_23
Br1 0.0280(4) 0.0569(6) 0.0449(4) 0.0050(4) 0.0095(3) 0.0003(4)
Br2 0.0320(4) 0.0695(6) 0.0472(5) 0.0038(5) 0.0192(3) -0.0050(5)
Br3 0.0254(3) 0.0433(4) 0.0312(4) 0.0025(3) 0.0102(3) 0.0040(4)
O1 0.025(3) 0.035(3) 0.038(3) 0.0079(19) 0.010(2) 0.005(2)
O2 0.026(2) 0.021(3) 0.041(3) 0.0014(19) 0.0144(19) -0.000(2)
O3 0.027(3) 0.029(3) 0.028(3) 0.0058(18) 0.0112(19) -0.0004(19)
O4 0.031(3) 0.039(3) 0.039(3) 0.002(2) 0.014(2) 0.012(3)
O5 0.036(3) 0.020(3) 0.054(3) -0.0010(19) 0.022(3) -0.006(2)
O6 0.033(3) 0.026(3) 0.060(3) 0.010(3) 0.017(2) 0.003(3)
C1 0.029(3) 0.037(4) 0.029(3) 0.003(4) 0.008(3) -0.002(4)
C2 0.022(3) 0.022(4) 0.038(4) 0.000(3) 0.010(3) 0.001(3)
C3 0.023(3) 0.022(4) 0.032(4) 0.003(3) 0.013(3) 0.006(3)
C4 0.020(3) 0.034(4) 0.034(4) 0.006(3) 0.014(3) -0.003(3)
C5 0.034(4) 0.035(4) 0.036(4) -0.006(3) 0.015(3) -0.006(3)
C6 0.033(3) 0.036(3) 0.032(3) -0.005(3) 0.006(3) -0.006(3)
C7 0.049(4) 0.047(4) 0.039(4) -0.010(3) -0.003(3) -0.001(3)
C8 0.073(5) 0.041(4) 0.045(4) -0.008(4) -0.017(4) 0.004(4)
C9 0.066(4) 0.049(4) 0.040(4) 0.013(4) -0.018(4) -0.002(3)
C10 0.050(4) 0.048(4) 0.035(4) 0.016(3) -0.009(3) -0.008(3)
C11 0.039(4) 0.042(4) 0.034(4) 0.001(3) 0.002(3) -0.008(3)
C12 0.023(4) 0.027(4) 0.037(4) 0.001(3) -0.001(3) -0.002(3)
C13 0.024(4) 0.030(4) 0.034(4) 0.000(3) -0.005(3) -0.013(3)
C14 0.034(4) 0.026(4) 0.030(4) 0.007(3) 0.001(3) 0.009(4)
C15 0.030(4) 0.026(4) 0.042(4) 0.003(3) -0.000(3) 0.000(3)
C16 0.023(3) 0.037(4) 0.028(4) -0.006(3) 0.008(3) -0.006(3)
C17 0.040(4) 0.025(4) 0.024(4) 0.002(3) 0.004(3) 0.010(3)
C18 0.028(4) 0.024(4) 0.032(4) -0.002(3) -0.001(3) 0.005(3)
C19 0.025(4) 0.026(4) 0.025(4) -0.001(3) 0.003(3) 0.001(3)
C20 0.023(4) 0.030(4) 0.024(4) 0.002(3) 0.004(3) 0.002(3)
C21 0.028(3) 0.022(4) 0.029(4) -0.008(3) 0.003(3) -0.008(3)
C22 0.037(4) 0.040(5) 0.018(4) 0.001(3) 0.008(3) -0.001(3)
C23 0.023(4) 0.049(5) 0.022(4) 0.002(3) 0.008(3) 0.003(3)
C24 0.022(4) 0.033(4) 0.033(4) -0.010(3) 0.002(3) -0.002(3)
C25 0.026(4) 0.031(4) 0.029(4) 0.005(3) 0.004(3) 0.003(3)
C26 0.026(4) 0.022(4) 0.029(4) -0.007(3) 0.006(3) -0.002(3)
C27 0.030(4) 0.025(4) 0.025(4) 0.003(3) 0.003(3) -0.006(3)
C28 0.026(3) 0.022(4) 0.037(4) 0.007(3) 0.013(3) 0.004(4)
C29 0.027(3) 0.019(4) 0.031(4) -0.000(3) 0.006(3) 0.001(3)
C30 0.023(4) 0.031(4) 0.023(4) 0.001(3) 0.000(3) -0.004(3)
C31 0.029(4) 0.029(4) 0.032(4) -0.003(3) 0.009(3) 0.003(3)
C32 0.027(4) 0.020(4) 0.032(4) 0.001(3) 0.001(3) 0.002(3)

loop_
_atom_type_symbol
_atom_type_description
_atom_type_scat_dispersion_real
_atom_type_scat_dispersion_imag
_atom_type_scat_source
C C 0.0033 0.0016
;

International Tables for Crystallography

(1992, Vol. C, Tables 4.2.6.8 and 6.1.1.4)

;
H H 0.0000 0.0000
;

International Tables for Crystallography

(1992, Vol. C, Table 6.1.1.4)

;
O O 0.0106 0.0060
;

International Tables for Crystallography

(1992, Vol. C, Tables 4.2.6.8 and 6.1.1.4)

;
Br Br -0.2901 2.4595
;

International Tables for Crystallography

(1992, Vol. C, Tables 4.2.6.8 and 6.1.1.4)

;

loop_
_geom_angle_atom_site_label_1
_geom_angle_atom_site_label_2
_geom_angle_atom_site_label_3
_geom_angle
_geom_angle_publ_flag
C1 O1 C12 116.9(6) yes
C3 O2 C19 117.5(5) yes
C4 O3 C26 118.3(5) yes
O1 C1 C2 109.4(5) yes
C1 C2 C3 117.9(6) yes
O2 C3 C2 111.2(5) yes
O2 C3 C4 104.8(5) yes
C2 C3 C4 113.9(6) yes
O3 C4 C3 102.2(5) yes
O3 C4 C5 110.2(5) yes
C3 C4 C5 115.1(6) yes
C4 C5 C6 112.8(6) yes
C5 C6 C7 121.6(5) yes
C5 C6 C11 120.7(5) yes
C7 C6 C11 117.6(6) yes
C6 C7 C8 121.8(6) yes
C7 C8 C9 119.7(7) yes
C8 C9 C10 119.5(7) yes
C9 C10 C11 119.9(6) yes
C6 C11 C10 121.4(6) yes
O1 C12 O4 125.1(6) yes
O1 C12 C13 110.8(6) yes
O4 C12 C13 124.1(6) yes
C12 C13 C14 117.3(6) yes
C12 C13 C18 121.8(6) yes
C14 C13 C18 120.8(6) yes
C13 C14 C15 119.0(6) yes
C14 C15 C16 119.0(6) yes
Br1 C16 C15 118.0(5) yes
Br1 C16 C17 120.2(5) yes
C15 C16 C17 121.8(6) yes
C16 C17 C18 119.3(6) yes
C13 C18 C17 120.1(6) yes
O2 C19 O5 124.9(6) yes
O2 C19 C20 111.5(6) yes
O5 C19 C20 123.6(6) yes
C19 C20 C21 121.9(6) yes
C19 C20 C25 118.1(6) yes
C21 C20 C25 120.0(6) yes
C20 C21 C22 119.0(6) yes
C21 C22 C23 119.6(7) yes
Br2 C23 C22 118.6(5) yes
Br2 C23 C24 119.5(5) yes
C22 C23 C24 121.8(6) yes
C23 C24 C25 118.8(6) yes
C20 C25 C24 120.7(6) yes
O3 C26 O6 123.3(6) yes
O3 C26 C27 110.8(5) yes
O6 C26 C27 125.9(6) yes
C26 C27 C28 121.6(6) yes
C26 C27 C32 119.1(6) yes
C28 C27 C32 119.1(6) yes
C27 C28 C29 120.5(6) yes
C28 C29 C30 119.8(6) yes
Br3 C30 C29 119.9(5) yes
Br3 C30 C31 118.6(5) yes
C29 C30 C31 121.4(6) yes
C30 C31 C32 117.6(6) yes
C27 C32 C31 121.5(6) yes
O1 C1 H1A 109.796 no
O1 C1 H1B 109.794 no
C2 C1 H1A 109.796 no
C2 C1 H1B 109.791 no
H1A C1 H1B 108.240 no
C1 C2 H2A 107.824 no
C1 C2 H2B 107.830 no
C3 C2 H2A 107.829 no
C3 C2 H2B 107.832 no
H2A C2 H2B 107.154 no
O2 C3 H3 108.912 no
C2 C3 H3 108.899 no
C4 C3 H3 108.904 no
O3 C4 H4 109.702 no
C3 C4 H4 109.708 no
C5 C4 H4 109.692 no
C4 C5 H5A 109.037 no
C4 C5 H5B 109.037 no
C6 C5 H5A 109.026 no
C6 C5 H5B 109.030 no
H5A C5 H5B 107.802 no
C6 C7 H7 119.095 no
C8 C7 H7 119.100 no
C7 C8 H8 120.147 no
C9 C8 H8 120.159 no
C8 C9 H9 120.250 no
C10 C9 H9 120.261 no
C9 C10 H10 120.067 no
C11 C10 H10 120.076 no
C6 C11 H11 119.298 no
C10 C11 H11 119.298 no
C13 C14 H14 120.520 no
C15 C14 H14 120.508 no
C14 C15 H15 120.503 no
C16 C15 H15 120.518 no
C16 C17 H17 120.329 no
C18 C17 H17 120.337 no
C13 C18 H18 119.977 no
C17 C18 H18 119.967 no
C20 C21 H21 120.523 no
C22 C21 H21 120.517 no
C21 C22 H22 120.195 no
C23 C22 H22 120.196 no
C23 C24 H24 120.585 no
C25 C24 H24 120.576 no
C20 C25 H25 119.621 no
C24 C25 H25 119.636 no
C27 C28 H28 119.764 no
C29 C28 H28 119.768 no
C28 C29 H29 120.105 no
C30 C29 H29 120.096 no
C30 C31 H31 121.182 no
C32 C31 H31 121.184 no
C27 C32 H32 119.224 no
C31 C32 H32 119.230 no

loop_
_geom_bond_atom_site_label_1
_geom_bond_atom_site_label_2
_geom_bond_distance
_geom_bond_publ_flag
Br1 C16 1.906(7) yes
Br2 C23 1.890(7) yes
Br3 C30 1.886(7) yes
O1 C1 1.448(8) yes
O1 C12 1.326(8) yes
O2 C3 1.456(8) yes
O2 C19 1.342(8) yes
O3 C4 1.438(8) yes
O3 C26 1.371(8) yes
O4 C12 1.193(9) yes
O5 C19 1.203(8) yes
O6 C26 1.195(8) yes
C1 C2 1.482(9) yes
C2 C3 1.535(9) yes
C3 C4 1.500(9) yes
C4 C5 1.544(10) yes
C5 C6 1.505(9) yes
C6 C7 1.381(8) yes
C6 C11 1.385(7) yes
C7 C8 1.380(10) yes
C8 C9 1.382(10) yes
C9 C10 1.384(10) yes
C10 C11 1.382(9) yes
C12 C13 1.503(10) yes
C13 C14 1.394(10) yes
C13 C18 1.388(10) yes
C14 C15 1.405(9) yes
C15 C16 1.383(10) yes
C16 C17 1.382(10) yes
C17 C18 1.378(10) yes
C19 C20 1.497(9) yes
C20 C21 1.392(10) yes
C20 C25 1.388(9) yes
C21 C22 1.404(9) yes
C22 C23 1.372(10) yes
C23 C24 1.374(10) yes
C24 C25 1.383(10) yes
C26 C27 1.479(10) yes
C27 C28 1.388(10) yes
C27 C32 1.374(10) yes
C28 C29 1.389(8) yes
C29 C30 1.363(9) yes
C30 C31 1.399(10) yes
C31 C32 1.401(9) yes
C1 H1A 0.990 no
C1 H1B 0.990 no
C2 H2A 0.990 no
C2 H2B 0.990 no
C3 H3 1.000 no
C4 H4 1.000 no
C5 H5A 0.990 no
C5 H5B 0.990 no
C7 H7 0.950 no
C8 H8 0.950 no
C9 H9 0.950 no
C10 H10 0.950 no
C11 H11 0.950 no
C14 H14 0.950 no
C15 H15 0.950 no
C17 H17 0.950 no
C18 H18 0.950 no
C21 H21 0.950 no
C22 H22 0.950 no
C24 H24 0.950 no
C25 H25 0.950 no
C28 H28 0.950 no
C29 H29 0.950 no
C31 H31 0.950 no
C32 H32 0.950 no

loop_
_geom_contact_atom_site_label_1
_geom_contact_atom_site_label_2
_geom_contact_distance
_geom_contact_publ_flag
_geom_contact_site_symmetry_2
O1 O2 2.904(6) no .
O1 C3 3.052(7) no .
O1 C4 3.581(8) no .
O1 C14 3.598(8) no .
O1 C18 2.711(8) no .
O1 C19 3.506(8) no .
O2 O3 3.557(6) no .
O2 C1 3.148(8) no .
O2 C5 2.890(8) no .
O2 C21 2.763(7) no .
O2 C25 3.586(8) no .
O3 C1 3.349(7) no .
O3 C2 2.792(8) no .
O3 C6 2.879(7) no .
O3 C11 3.118(7) no .
O3 C28 2.725(7) no .
O4 C1 2.687(9) no .
O4 C14 2.827(8) no .
O5 C2 3.088(8) no .
O5 C3 2.719(8) no .
O5 C25 2.852(8) no .
O6 C4 2.728(9) no .
O6 C5 3.238(8) no .
O6 C28 3.598(8) no .
O6 C32 2.870(8) no .
C1 C4 3.045(9) no .
C2 C19 3.060(9) no .
C3 C6 3.117(8) no .
C3 C7 3.405(9) no .
C3 C26 3.566(9) no .
C4 C7 3.398(10) no .
C4 C11 3.356(9) no .
C4 C19 3.590(10) no .
C5 C26 3.106(10) no .
C6 C9 2.793(9) no .
C7 C10 2.747(10) no .
C8 C11 2.753(10) no .
C11 C26 3.505(9) no .
C13 C16 2.750(10) no .
C14 C17 2.792(10) no .
C15 C18 2.786(9) no .
C20 C23 2.756(9) no .
C21 C24 2.791(9) no .
C22 C25 2.765(10) no .
C27 C30 2.771(9) no .
C28 C31 2.783(10) no .
C29 C32 2.761(9) no .
Br3 O4 3.217(5) no 2_746
Br3 C2 3.556(7) no 2_756
O2 O5 3.488(6) no 1_565
O3 O6 3.528(7) no 1_545
O4 Br3 3.217(5) no 2_756
O5 O2 3.488(6) no 1_545
O5 C4 3.360(8) no 1_545
O5 C5 3.379(8) no 1_545
O6 O3 3.528(7) no 1_565
O6 C2 3.274(8) no 1_565
O6 C3 3.450(8) no 1_565
C2 Br3 3.556(7) no 2_746
C2 O6 3.274(8) no 1_545
C3 O6 3.450(8) no 1_545
C4 O5 3.360(8) no 1_565
C5 O5 3.379(8) no 1_565
C15 C18 3.588(9) no 1_565
C18 C15 3.588(9) no 1_545
C22 C25 3.572(10) no 1_565
C25 C22 3.572(10) no 1_545
C29 C32 3.492(9) no 1_545
C32 C29 3.492(9) no 1_565
Br1 H15 2.8913 no .
Br1 H17 2.9389 no .
Br2 H22 2.8796 no .
Br2 H24 2.9095 no .
Br3 H29 2.8966 no .
Br3 H31 2.9189 no .
O1 H2A 3.2319 no .
O1 H2B 2.5515 no .
O1 H4 3.0775 no .
O1 H18 2.3957 no .
O2 H1A 3.4749 no .
O2 H2A 3.2900 no .
O2 H2B 2.6019 no .
O2 H4 2.5697 no .
O2 H5B 2.5519 no .
O2 H7 3.0865 no .
O2 H18 3.4026 no .
O2 H21 2.4833 no .
O3 H1A 2.8844 no .
O3 H2A 2.5582 no .
O3 H3 2.4879 no .
O3 H5A 2.7214 no .
O3 H5B 3.2841 no .
O3 H11 2.9632 no .
O3 H28 2.4052 no .
O4 H1A 2.4985 no .
O4 H1B 2.8379 no .
O4 H14 2.5434 no .
O5 H2B 2.5064 no .
O5 H3 2.5443 no .
O5 H25 2.5753 no .
O6 H1A 3.4409 no .
O6 H4 2.4873 no .
O6 H5A 2.7697 no .
O6 H11 3.4484 no .
O6 H32 2.5993 no .
C1 H3 3.4013 no .
C1 H4 2.7166 no .
C2 H4 2.7359 no .
C3 H1A 2.7783 no .
C3 H1B 3.4138 no .
C3 H5A 3.3941 no .
C3 H5B 2.7627 no .
C3 H7 3.2356 no .
C4 H1A 2.7144 no .
C4 H2A 2.8334 no .
C4 H2B 3.3623 no .
C4 H7 3.4652 no .
C4 H11 3.3896 no .
C5 H3 2.7446 no .
C5 H7 2.6709 no .
C5 H11 2.6600 no .
C6 H3 2.7679 no .
C6 H4 3.3866 no .
C6 H8 3.2649 no .
C6 H10 3.2674 no .
C7 H3 2.8027 no .
C7 H5A 3.2554 no .
C7 H5B 2.6153 no .
C7 H9 3.2484 no .
C7 H11 3.2264 no .
C8 H10 3.2491 no .
C9 H7 3.2414 no .
C9 H11 3.2477 no .
C10 H8 3.2499 no .
C10 H28 3.4583 no .
C11 H5A 2.6159 no .
C11 H5B 3.2639 no .
C11 H7 3.2255 no .
C11 H9 3.2533 no .
C11 H28 3.1257 no .
C12 H1A 2.5223 no .
C12 H1B 2.7157 no .
C12 H14 2.6184 no .
C12 H18 2.6939 no .
C13 H15 3.2738 no .
C13 H17 3.2561 no .
C14 H18 3.2741 no .
C15 H17 3.2696 no .
C16 H14 3.2637 no .
C16 H18 3.2417 no .
C17 H15 3.2705 no .
C18 H14 3.2766 no .
C19 H2B 2.7326 no .
C19 H3 2.5588 no .
C19 H5B 3.5975 no .
C19 H7 3.3216 no .
C19 H18 3.3029 no .
C19 H21 2.7031 no .
C19 H25 2.6108 no .
C20 H18 2.9401 no .
C20 H22 3.2687 no .
C20 H24 3.2680 no .
C21 H18 3.2665 no .
C21 H25 3.2627 no .
C22 H17 3.3608 no .
C22 H24 3.2552 no .
C23 H17 3.0871 no .
C23 H21 3.2582 no .
C23 H25 3.2325 no .
C24 H17 3.2264 no .
C24 H22 3.2532 no .
C25 H18 3.2084 no .
C25 H21 3.2674 no .
C26 H1A 3.3279 no .
C26 H4 2.5635 no .
C26 H5A 2.9215 no .
C26 H11 2.9692 no .
C26 H28 2.6722 no .
C26 H32 2.5999 no .
C27 H11 3.2622 no .
C27 H29 3.2678 no .
C27 H31 3.2799 no .
C28 H11 3.2475 no .
C28 H32 3.2381 no .
C29 H31 3.2665 no .
C30 H28 3.2360 no .
C30 H32 3.2554 no .
C31 H29 3.2651 no .
C32 H28 3.2395 no .
H1A H2A 2.3561 no .
H1A H2B 2.8297 no .
H1A H4 2.2093 no .
H1B H2A 2.2763 no .
H1B H2B 2.3355 no .
H2A H3 2.2946 no .
H2A H4 3.1633 no .
H2B H3 2.4020 no .
H2B H4 3.5831 no .
H3 H4 2.8694 no .
H3 H5B 3.0148 no .
H3 H7 2.7358 no .
H4 H5A 2.3478 no .
H4 H5B 2.4317 no .
H5A H7 3.5106 no .
H5A H11 2.4437 no .
H5B H7 2.4343 no .
H5B H11 3.5235 no .
H5B H21 2.9856 no .
H7 H8 2.3196 no .
H8 H9 2.3382 no .
H9 H10 2.3387 no .
H10 H11 2.3233 no .
H10 H28 3.5616 no .
H11 H28 3.0124 no .
H14 H15 2.3694 no .
H17 H18 2.3324 no .
H17 H24 3.5585 no .
H18 H21 3.5958 no .
H18 H25 3.5211 no .
H21 H22 2.3642 no .
H24 H25 2.3361 no .
H28 H29 2.3375 no .
H31 H32 2.3576 no .
Br1 H9 3.5222 no 1_465
Br1 H10 3.3307 no 1_465
Br1 H11 3.2288 no 1_455
Br1 H24 3.1766 no 1_565
Br1 H29 3.2284 no 1_465
Br2 H5B 3.1687 no 2_647
Br2 H7 3.0861 no 2_657
Br2 H8 3.2312 no 2_657
Br2 H10 3.3398 no 1_455
Br2 H21 3.3546 no 2_647
Br3 H1A 3.0060 no 2_746
Br3 H1B 3.1501 no 2_756
Br3 H2A 2.9335 no 2_756
Br3 H2B 3.4549 no 2_756
Br3 H14 3.4608 no 1_645
Br3 H15 2.9919 no 1_645
O1 H14 3.3808 no 1_545
O3 H31 3.5922 no 2_746
O4 H1B 3.4579 no 1_565
O4 H1B 3.4070 no 2_656
O4 H2B 2.8182 no 1_565
O4 H14 3.1191 no 2_646
O5 H4 2.6514 no 1_545
O5 H5A 3.3252 no 1_545
O5 H5B 2.9308 no 1_545
O5 H21 3.0645 no 1_545
O6 H2A 2.5631 no 1_565
O6 H2B 3.3974 no 1_565
O6 H3 2.7988 no 1_565
O6 H28 2.9244 no 1_565
C2 H4 3.4964 no 1_545
C5 H3 3.5023 no 1_565
C5 H8 3.3426 no 1_565
C6 H8 3.4777 no 1_565
C6 H9 3.5341 no 2_757
C7 H5A 3.1207 no 1_545
C7 H9 3.1806 no 2_757
C8 H5A 2.8819 no 1_545
C8 H8 3.5323 no 2_757
C8 H9 3.2527 no 2_757
C9 H5A 3.5867 no 1_545
C9 H8 2.9361 no 2_757
C9 H11 3.4502 no 1_545
C10 H8 2.9446 no 2_757
C11 H8 3.5521 no 2_757
C12 H2B 3.2260 no 1_565
C13 H25 3.2173 no 1_565
C14 H1B 3.1612 no 2_656
C14 H18 3.0685 no 1_565
C14 H25 3.3978 no 1_565
C15 H17 3.3777 no 1_565
C15 H18 3.1217 no 1_565
C15 H25 3.3939 no 1_565
C15 H29 3.1309 no 1_465
C16 H24 3.1835 no 1_565
C16 H25 3.2239 no 1_565
C16 H29 3.5782 no 1_465
C17 H15 3.0590 no 1_545
C17 H24 3.4856 no 1_565
C17 H25 3.0492 no 1_565
C18 H14 3.3891 no 1_545
C18 H15 3.1218 no 1_545
C18 H25 3.0474 no 1_565
C20 H22 3.2600 no 2_647
C21 H22 3.1166 no 2_647
C21 H25 3.0219 no 1_565
C22 H22 2.9730 no 2_647
C22 H24 3.3894 no 1_565
C22 H25 3.0779 no 1_565
C23 H21 3.4148 no 2_647
C23 H22 3.0275 no 2_647
C24 H22 3.0692 no 1_545
C24 H22 3.2155 no 2_647
C25 H21 3.3371 no 1_545
C25 H22 3.1041 no 1_545
C25 H22 3.3085 no 2_647
C27 H31 3.3398 no 2_746
C27 H32 3.4751 no 2_746
C28 H31 3.5093 no 2_746
C28 H32 3.0197 no 1_545
C28 H32 3.5736 no 2_746
C29 H15 3.0975 no 1_645
C29 H31 3.4630 no 1_545
C29 H32 2.9404 no 1_545
C29 H32 3.4151 no 2_746
C30 H15 3.4222 no 1_645
C30 H32 3.1318 no 2_746
C31 H2A 3.5748 no 2_756
C31 H29 3.0465 no 1_565
C31 H32 2.9995 no 2_746
C32 H28 3.4308 no 1_565
C32 H29 2.9590 no 1_565
C32 H32 3.2006 no 2_746
H1A Br3 3.0060 no 2_756
H1A H2B 3.2648 no 1_565
H1A H31 3.4877 no 2_746
H1B Br3 3.1501 no 2_746
H1B O4 3.4579 no 1_545
H1B O4 3.4070 no 2_646
H1B C14 3.1612 no 2_646
H1B H14 2.8317 no 2_646
H1B H31 3.4507 no 2_746
H2A Br3 2.9335 no 2_746
H2A O6 2.5631 no 1_545
H2A C31 3.5748 no 2_746
H2A H4 3.3769 no 1_545
H2A H31 2.9351 no 2_746
H2B Br3 3.4549 no 2_746
H2B O4 2.8182 no 1_545
H2B O6 3.3974 no 1_545
H2B C12 3.2260 no 1_545
H2B H1A 3.2648 no 1_545
H2B H4 2.9368 no 1_545
H3 O6 2.7988 no 1_545
H3 C5 3.5023 no 1_545
H3 H4 3.0532 no 1_545
H3 H5A 2.7865 no 1_545
H4 O5 2.6514 no 1_565
H4 C2 3.4964 no 1_565
H4 H2A 3.3769 no 1_565
H4 H2B 2.9368 no 1_565
H4 H3 3.0532 no 1_565
H5A O5 3.3252 no 1_565
H5A C7 3.1207 no 1_565
H5A C8 2.8819 no 1_565
H5A C9 3.5867 no 1_565
H5A H3 2.7865 no 1_565
H5A H7 3.2114 no 1_565
H5A H8 2.7786 no 1_565
H5B Br2 3.1687 no 2_657
H5B O5 2.9308 no 1_565
H5B H8 3.3242 no 1_565
H7 Br2 3.0861 no 2_647
H7 H5A 3.2114 no 1_545
H7 H9 3.4217 no 2_757
H8 Br2 3.2312 no 2_647
H8 C5 3.3426 no 1_545
H8 C6 3.4777 no 1_545
H8 C8 3.5323 no 2_747
H8 C9 2.9361 no 2_747
H8 C10 2.9446 no 2_747
H8 C11 3.5521 no 2_747
H8 H5A 2.7786 no 1_545
H8 H5B 3.3242 no 1_545
H8 H9 3.0769 no 2_747
H8 H9 3.5722 no 2_757
H8 H10 3.0858 no 2_747
H8 H11 3.5514 no 1_545
H9 Br1 3.5222 no 1_645
H9 C6 3.5341 no 2_747
H9 C7 3.1806 no 2_747
H9 C8 3.2527 no 2_747
H9 H7 3.4217 no 2_747
H9 H8 3.5722 no 2_747
H9 H8 3.0769 no 2_757
H9 H11 3.2489 no 1_545
H10 Br1 3.3307 no 1_645
H10 Br2 3.3398 no 1_655
H10 H8 3.0858 no 2_757
H11 Br1 3.2288 no 1_655
H11 C9 3.4502 no 1_565
H11 H8 3.5514 no 1_565
H11 H9 3.2489 no 1_565
H14 Br3 3.4608 no 1_465
H14 O1 3.3808 no 1_565
H14 O4 3.1191 no 2_656
H14 C18 3.3891 no 1_565
H14 H1B 2.8317 no 2_656
H14 H18 2.8148 no 1_565
H15 Br3 2.9919 no 1_465
H15 C17 3.0590 no 1_565
H15 C18 3.1218 no 1_565
H15 C29 3.0975 no 1_465
H15 C30 3.4222 no 1_465
H15 H17 2.7967 no 1_565
H15 H18 2.9019 no 1_565
H15 H29 2.4198 no 1_465
H17 C15 3.3777 no 1_545
H17 H15 2.7967 no 1_545
H17 H24 3.5550 no 1_565
H17 H25 3.4723 no 1_565
H18 C14 3.0685 no 1_545
H18 C15 3.1217 no 1_545
H18 H14 2.8148 no 1_545
H18 H15 2.9019 no 1_545
H18 H25 3.4758 no 1_565
H21 Br2 3.3546 no 2_657
H21 O5 3.0645 no 1_565
H21 C23 3.4148 no 2_657
H21 C25 3.3371 no 1_565
H21 H25 2.7299 no 1_565
H22 C20 3.2600 no 2_657
H22 C21 3.1166 no 2_657
H22 C22 2.9730 no 2_657
H22 C23 3.0275 no 2_657
H22 C24 3.0692 no 1_565
H22 C24 3.2155 no 2_657
H22 C25 3.1041 no 1_565
H22 C25 3.3085 no 2_657
H22 H22 3.3983 no 2_647
H22 H22 3.3983 no 2_657
H22 H24 2.8121 no 1_565
H22 H25 2.8559 no 1_565
H24 Br1 3.1766 no 1_545
H24 C16 3.1835 no 1_545
H24 C17 3.4856 no 1_545
H24 C22 3.3894 no 1_545
H24 H17 3.5550 no 1_545
H24 H22 2.8121 no 1_545
H25 C13 3.2173 no 1_545
H25 C14 3.3978 no 1_545
H25 C15 3.3939 no 1_545
H25 C16 3.2239 no 1_545
H25 C17 3.0492 no 1_545
H25 C18 3.0474 no 1_545
H25 C21 3.0219 no 1_545
H25 C22 3.0779 no 1_545
H25 H17 3.4723 no 1_545
H25 H18 3.4758 no 1_545
H25 H21 2.7299 no 1_545
H25 H22 2.8559 no 1_545
H28 O6 2.9244 no 1_545
H28 C32 3.4308 no 1_545
H28 H32 2.7904 no 1_545
H29 Br1 3.2284 no 1_645
H29 C15 3.1309 no 1_645
H29 C16 3.5782 no 1_645
H29 C31 3.0465 no 1_545
H29 C32 2.9590 no 1_545
H29 H15 2.4198 no 1_645
H29 H31 2.8565 no 1_545
H29 H32 2.6475 no 1_545
H31 O3 3.5922 no 2_756
H31 C27 3.3398 no 2_756
H31 C28 3.5093 no 2_756
H31 C29 3.4630 no 1_565
H31 H1A 3.4877 no 2_756
H31 H1B 3.4507 no 2_756
H31 H2A 2.9351 no 2_756
H31 H29 2.8565 no 1_565
H31 H32 3.3345 no 2_746
H32 C27 3.4751 no 2_756
H32 C28 3.0197 no 1_565
H32 C28 3.5736 no 2_756
H32 C29 2.9404 no 1_565
H32 C29 3.4151 no 2_756
H32 C30 3.1318 no 2_756
H32 C31 2.9995 no 2_756
H32 C32 3.2006 no 2_756
H32 H28 2.7904 no 1_565
H32 H29 2.6475 no 1_565
H32 H31 3.3345 no 2_756

loop_
_geom_torsion_atom_site_label_1
_geom_torsion_atom_site_label_2
_geom_torsion_atom_site_label_3
_geom_torsion_atom_site_label_4
_geom_torsion
_geom_torsion_publ_flag
C1 O1 C12 O4 2.0(9) no
C1 O1 C12 C13 -178.5(5) no
C12 O1 C1 C2 164.5(5) no
C3 O2 C19 O5 0.8(8) no
C3 O2 C19 C20 -176.6(4) no
C19 O2 C3 C2 72.6(6) no
C19 O2 C3 C4 -163.9(5) no
C4 O3 C26 O6 -9.4(9) no
C4 O3 C26 C27 170.0(5) no
C26 O3 C4 C3 159.9(5) no
C26 O3 C4 C5 -77.3(6) no
O1 C1 C2 C3 -64.7(7) no
C1 C2 C3 O2 69.6(7) no
C1 C2 C3 C4 -48.6(7) no
O2 C3 C4 O3 179.3(4) no
O2 C3 C4 C5 59.9(6) no
C2 C3 C4 O3 -58.9(6) no
C2 C3 C4 C5 -178.3(5) no
O3 C4 C5 C6 -51.5(7) no
C3 C4 C5 C6 63.4(7) no
C4 C5 C6 C7 -92.6(6) no
C4 C5 C6 C11 88.6(6) no
C5 C6 C7 C8 177.0(5) no
C5 C6 C11 C10 -177.8(5) no
C7 C6 C11 C10 3.3(8) no
C11 C6 C7 C8 -4.2(9) no
C6 C7 C8 C9 2.8(10) no
C7 C8 C9 C10 -0.5(10) no
C8 C9 C10 C11 -0.3(10) no
C9 C10 C11 C6 -1.1(9) no
O1 C12 C13 C14 172.8(5) no
O1 C12 C13 C18 -7.3(9) no
O4 C12 C13 C14 -7.7(10) no
O4 C12 C13 C18 172.2(6) no
C12 C13 C14 C15 -179.6(5) no
C12 C13 C18 C17 179.8(5) no
C14 C13 C18 C17 -0.3(10) no
C18 C13 C14 C15 0.4(9) no
C13 C14 C15 C16 -0.8(9) no
C14 C15 C16 Br1 180.0(5) no
C14 C15 C16 C17 1.1(9) no
Br1 C16 C17 C18 -179.8(4) no
C15 C16 C17 C18 -1.0(10) no
C16 C17 C18 C13 0.6(9) no
O2 C19 C20 C21 -21.7(8) no
O2 C19 C20 C25 157.0(5) no
O5 C19 C20 C21 160.9(6) no
O5 C19 C20 C25 -20.4(9) no
C19 C20 C21 C22 -179.2(5) no
C19 C20 C25 C24 -179.2(5) no
C21 C20 C25 C24 -0.5(9) no
C25 C20 C21 C22 2.1(9) no
C20 C21 C22 C23 -2.2(9) no
C21 C22 C23 Br2 -178.1(5) no
C21 C22 C23 C24 0.7(9) no
Br2 C23 C24 C25 179.7(4) no
C22 C23 C24 C25 0.9(9) no
C23 C24 C25 C20 -1.0(9) no
O3 C26 C27 C28 -19.2(8) no
O3 C26 C27 C32 166.4(5) no
O6 C26 C27 C28 160.2(6) no
O6 C26 C27 C32 -14.2(10) no
C26 C27 C28 C29 -174.9(5) no
C26 C27 C32 C31 176.4(5) no
C28 C27 C32 C31 1.9(9) no
C32 C27 C28 C29 -0.5(9) no
C27 C28 C29 C30 -0.0(9) no
C28 C29 C30 Br3 179.8(5) no
C28 C29 C30 C31 -0.8(9) no
Br3 C30 C31 C32 -178.6(4) no
C29 C30 C31 C32 2.0(9) no
C30 C31 C32 C27 -2.6(9) no
